data_8100015
loop_
_publ_author_name
'Gross, S.'
'Br\"udgam, I.'
'Hartl, H.'
'Rei\&sig, H.-U.'

_publ_section_title
;
Crystal structure of (2RS,4SR,4aSR)-1-acetyl-2-(1-methylethyl)-4-hydroxy-
4-methyl-1,2,3,4,4a,7-hexahydroquinoline, C~15~H~22~NO~2~
;
_journal_issue 1
_journal_name_full 'Zeitschrift f\"ur Kristallographie - New Crystal Structures'
_journal_page_first 53
_journal_page_last 54
_journal_volume 219
_journal_year 2004
_chemical_formula_sum 'C15 H22 N O2'
_chemical_formula_weight 248.34
_chemical_melting_point 437
_space_group_IT_number 14
_symmetry_cell_setting monoclinic
_symmetry_space_group_name_Hall '-P 2ybc'
_symmetry_space_group_name_H-M 'P 1 21/c 1'
_cell_angle_alpha 90.00
_cell_angle_beta 103.733(2)
_cell_angle_gamma 90.00
_cell_formula_units_Z 4
_cell_length_a 9.6435(13)
_cell_length_b 8.7500(11)
_cell_length_c 16.666(2)
_cell_measurement_temperature 153
_cell_volume 1366.1(3)
_diffrn_ambient_temperature 153
_exptl_crystal_density_diffrn 1.207
_cod_original_sg_symbol_H-M 'P 21/c'
_cod_database_code 8100015

loop_
_symmetry_equiv_pos_as_xyz
'x, y, z'
'-x, y+1/2, -z+1/2'
'-x, -y, -z'
'x, -y-1/2, z-1/2'

loop_
_atom_site_label
_atom_site_type_symbol
_atom_site_fract_x
_atom_site_fract_y
_atom_site_fract_z
_atom_site_U_iso_or_equiv
_atom_site_adp_type
_atom_site_occupancy
_atom_site_symmetry_multiplicity
_atom_site_Wyckoff_symbol
_atom_site_calc_flag
_atom_site_refinement_flags
_atom_site_disorder_assembly
_atom_site_disorder_group
O1 O -0.01449(10) -0.05854(10) 0.16713(6) 0.0254(2) Uani 1 4 e d . . .
O2 O 0.28000(11) 0.17836(11) -0.07809(5) 0.0286(2) Uani 1 4 e d . . .
N1 N 0.12539(10) 0.12737(10) 0.13395(6) 0.0179(2) Uani 1 4 e d . . .
C2 C 0.23794(12) 0.01613(12) 0.12788(7) 0.0183(2) Uani 1 4 e d . . .
H2 H 0.1991 -0.0858 0.1334 0.022 Uiso 1 4 e calc R . .
C3 C 0.26120(13) 0.02641(13) 0.04000(7) 0.0211(2) Uani 1 4 e d . . .
H3A H 0.1780 -0.0166 0.0022 0.025 Uiso 1 4 e calc R . .
H8B H 0.3421 -0.0376 0.0374 0.025 Uiso 1 4 e calc R . .
C4 C 0.28762(12) 0.18669(13) 0.00853(7) 0.0211(2) Uani 1 4 e d . . .
C4A C 0.16984(12) 0.29638(13) 0.02417(7) 0.0201(2) Uani 1 4 e d . . .
C5 C 0.19612(15) 0.45913(14) 0.00321(8) 0.0283(3) Uani 1 4 e d . . .
H5 H 0.2101 0.4796 -0.0491 0.034 Uiso 1 4 e calc R . .
C6 C 0.20060(16) 0.57559(14) 0.05492(9) 0.0300(3) Uani 1 4 e d . . .
H6 H 0.2200 0.6724 0.0373 0.036 Uiso 1 4 e calc R . .
C7 C 0.17624(16) 0.56012(14) 0.13968(8) 0.0283(3) Uani 1 4 e d . . .
H7 H 0.1736 0.6428 0.1743 0.034 Uiso 1 4 e calc R . .
C8 C 0.15653(13) 0.39790(13) 0.16329(7) 0.0215(2) Uani 1 4 e d . . .
H8 H 0.1479 0.3775 0.2167 0.026 Uiso 1 4 e calc R . .
C8A C 0.15081(11) 0.28165(12) 0.11119(7) 0.0180(2) Uani 1 4 e d . . .
C9 C 0.36995(13) 0.03551(13) 0.20027(7) 0.0221(2) Uani 1 4 e d . . .
H9 H 0.4107 0.1370 0.1963 0.027 Uiso 1 4 e calc R . .
C91 C 0.48246(15) -0.08443(18) 0.19480(10) 0.0359(3) Uani 1 4 e d . . .
H91B H 0.5600 -0.0780 0.2430 0.054 Uiso 1 4 e calc R . .
H91C H 0.5176 -0.0662 0.1464 0.054 Uiso 1 4 e calc R . .
H91A H 0.4405 -0.1844 0.1916 0.054 Uiso 1 4 e calc R . .
C92 C 0.32970(15) 0.02345(18) 0.28299(8) 0.0331(3) Uani 1 4 e d . . .
H92B H 0.2945 -0.0774 0.2892 0.050 Uiso 1 4 e calc R . .
H92A H 0.2569 0.0971 0.2851 0.050 Uiso 1 4 e calc R . .
H92C H 0.4123 0.0431 0.3268 0.050 Uiso 1 4 e calc R . .
C10 C -0.11082(13) 0.19392(15) 0.15662(8) 0.0252(2) Uani 1 4 e d . . .
H10A H -0.2002 0.1422 0.1520 0.038 Uiso 1 4 e calc R . .
H10B H -0.1195 0.2653 0.1120 0.038 Uiso 1 4 e calc R . .
H10C H -0.0858 0.2477 0.2083 0.038 Uiso 1 4 e calc R . .
C11 C 0.00371(12) 0.07869(13) 0.15293(7) 0.0194(2) Uani 1 4 e d . . .
C12 C 0.43743(14) 0.24833(16) 0.04625(8) 0.0281(3) Uani 1 4 e d . . .
H12B H 0.5061 0.1681 0.0484 0.042 Uiso 1 4 e calc R . .
H12A H 0.4419 0.2849 0.1011 0.042 Uiso 1 4 e calc R . .
H12C H 0.4582 0.3307 0.0129 0.042 Uiso 1 4 e calc R . .
H21 H 0.195(3) 0.144(3) -0.1036(14) 0.059(6) Uiso 1 4 e d . . .
H4A H 0.0815(19) 0.257(2) -0.0151(10) 0.033(4) Uiso 1 4 e d . . .

loop_
_atom_site_aniso_label
_atom_site_aniso_U_11
_atom_site_aniso_U_22
_atom_site_aniso_U_33
_atom_site_aniso_U_23
_atom_site_aniso_U_13
_atom_site_aniso_U_12
O1 0.0268(4) 0.0222(4) 0.0287(4) 0.0045(3) 0.0096(3) -0.0025(3)
O2 0.0359(5) 0.0336(5) 0.0202(4) -0.0044(3) 0.0147(4) -0.0070(4)
N1 0.0203(4) 0.0153(4) 0.0196(4) 0.0009(3) 0.0075(3) 0.0019(3)
C2 0.0195(5) 0.0145(5) 0.0215(5) -0.0007(4) 0.0064(4) 0.0014(4)
C3 0.0250(5) 0.0187(5) 0.0214(5) -0.0039(4) 0.0090(4) 0.0003(4)
C4 0.0250(5) 0.0212(5) 0.0193(5) -0.0026(4) 0.0099(4) -0.0019(4)
C4A 0.0255(5) 0.0175(5) 0.0181(5) 0.0007(4) 0.0070(4) -0.0001(4)
C5 0.0404(7) 0.0213(5) 0.0259(6) 0.0060(4) 0.0131(5) 0.0001(5)
C6 0.0407(7) 0.0180(5) 0.0328(6) 0.0046(5) 0.0117(5) -0.0009(5)
C7 0.0418(7) 0.0163(5) 0.0276(6) -0.0025(4) 0.0096(5) -0.0002(5)
C8 0.0260(5) 0.0183(5) 0.0211(5) -0.0003(4) 0.0072(4) 0.0008(4)
C8A 0.0200(5) 0.0160(5) 0.0190(5) 0.0018(4) 0.0063(4) 0.0015(4)
C9 0.0223(5) 0.0190(5) 0.0239(5) 0.0010(4) 0.0034(4) -0.0002(4)
C91 0.0257(6) 0.0372(7) 0.0421(8) 0.0002(6) 0.0025(5) 0.0094(5)
C92 0.0335(7) 0.0422(8) 0.0218(6) 0.0032(5) 0.0030(5) 0.0013(6)
C10 0.0227(5) 0.0272(6) 0.0276(6) 0.0011(4) 0.0097(4) 0.0034(4)
C11 0.0214(5) 0.0215(5) 0.0157(4) 0.0009(4) 0.0054(4) -0.0002(4)
C12 0.0247(6) 0.0304(6) 0.0313(6) -0.0028(5) 0.0108(5) -0.0065(5)

loop_
_geom_bond_atom_site_label_1
_geom_bond_atom_site_label_2
_geom_bond_distance
_geom_bond_site_symmetry_2
_geom_bond_publ_flag
O1 C11 1.2443(14) . ?
O2 C4 1.4299(14) . ?
N1 C11 1.3545(14) . ?
N1 C8A 1.4389(14) . ?
N1 C2 1.4792(13) . ?
C2 C3 1.5360(15) . ?
C2 C9 1.5413(16) . ?
C3 C4 1.5396(16) . ?
C4 C12 1.5304(17) . ?
C4 C4A 1.5555(16) . ?
C4A C5 1.5021(16) . ?
C4A C8A 1.5100(15) . ?
C5 C6 1.3286(19) . ?
C6 C7 1.4923(19) . ?
C7 C8 1.4970(16) . ?
C8 C8A 1.3300(15) . ?
C9 C92 1.5219(18) . ?
C9 C91 1.5277(18) . ?
C10 C11 1.5075(16) . ?

loop_
_cod_related_entry_id
_cod_related_entry_database
_cod_related_entry_code
1 ChemSpider 30653799
